data_1548645
loop_
_publ_author_name
'Mabied, Ahmed F.'
'Shalaby, Elsayed M.'
'Zayed, Hamdia A.'
'El-Kholy, Esmat'
'Farag, Ibrahim S. A.'
'Ahmed, Naima A.'

_publ_section_title
;
 Crystal Structure and Stereochemistry Study of 2-Substituted Benzoxazole
 Derivatives
;
_journal_coden_ASTM IICSB7
_journal_name_full 'ISRN Organic Chemistry'
_journal_page_first 1
_journal_page_last 7
_journal_paper_doi 10.1155/2014/728343
_journal_volume 2014
_journal_year 2014
_chemical_formula_moiety 'C15 H9 Cl1 N4 O1'
_chemical_formula_sum 'C15 H9 Cl N4 O'
_chemical_formula_weight 296.72
_space_group_IT_number 2
_symmetry_cell_setting triclinic
_symmetry_space_group_name_Hall '-P 1'
_symmetry_space_group_name_H-M 'P -1'
_cell_angle_alpha 106.488(6)
_cell_angle_beta 90.485(7)
_cell_angle_gamma 102.759(8)
_cell_formula_units_Z 2
_cell_length_a 7.5050(7)
_cell_length_b 7.4836(10)
_cell_length_c 13.4301(17)
_cell_measurement_reflns_used 5157
_cell_measurement_temperature 298
_cell_measurement_theta_max 27
_cell_measurement_theta_min 3
_cell_volume 703.37(15)
_computing_cell_refinement 'DENZO/SCALEPACK (Otwinowski & Minor, 1997)'
_computing_data_collection 'COLLECT (Hooft, 1998).'
_computing_data_reduction 'DENZO/SCALEPACK (Otwinowski & Minor, 1997)'
_computing_molecular_graphics 'CAMERON (Watkin et al.,1996)'
_computing_publication_material 'CRYSTALS (Betteridge et al., 2003)'
_computing_structure_refinement 'CRYSTALS (Betteridge et al., 2003)'
_computing_structure_solution 'Superflip (Palatinus & Chapuis, 2007)'
_diffrn_ambient_temperature 298
_diffrn_measured_fraction_theta_full 0.991
_diffrn_measured_fraction_theta_max 0.907
_diffrn_measurement_device Area
_diffrn_measurement_device_type 'Nonius KappaCCD'
_diffrn_measurement_method '\f & \w scans'
_diffrn_radiation_monochromator graphite
_diffrn_radiation_type 'Mo K\a'
_diffrn_radiation_wavelength 0.71073
_diffrn_reflns_av_R_equivalents 0.031
_diffrn_reflns_limit_h_max 9
_diffrn_reflns_limit_h_min -8
_diffrn_reflns_limit_k_max 9
_diffrn_reflns_limit_k_min -9
_diffrn_reflns_limit_l_max 17
_diffrn_reflns_limit_l_min -15
_diffrn_reflns_number 4166
_diffrn_reflns_theta_full 25.251
_diffrn_reflns_theta_max 27.749
_diffrn_reflns_theta_min 3.104
_exptl_absorpt_coefficient_mu 0.275
_exptl_absorpt_correction_T_max 0.98
_exptl_absorpt_correction_T_min 0.97
_exptl_absorpt_correction_type multi-scan
_exptl_absorpt_process_details 'DENZO/SCALEPACK (Otwinowski & Minor, 1997)'
_exptl_crystal_colour colourless
_exptl_crystal_density_diffrn 1.401
_exptl_crystal_density_method 'not measured'
_exptl_crystal_description cube
_exptl_crystal_F_000 304
_exptl_crystal_size_max 0.120
_exptl_crystal_size_mid 0.100
_exptl_crystal_size_min 0.090
_refine_diff_density_max 0.25
_refine_diff_density_min -0.26
_refine_ls_extinction_method None
_refine_ls_goodness_of_fit_ref 1.1267
_refine_ls_hydrogen_treatment constr
_refine_ls_matrix_type full
_refine_ls_number_parameters 64
_refine_ls_number_reflns 1309
_refine_ls_number_restraints 0
_refine_ls_R_factor_all 0.1498
_refine_ls_R_factor_gt 0.0712
_refine_ls_R_factor_obs 0.0549
_refine_ls_shift/su_max 0.0001907
_refine_ls_shift/su_mean 0.0000622
_refine_ls_structure_factor_coef Fsqd
_refine_ls_weighting_details
;
 Method, part 1, Chebychev polynomial, (Watkin, 1994, Prince, 1982) 
 [weight] = 1.0/[A~0~*T~0~(x)+A~1~*T~1~(x) ... +A~n-1~]*T~n-1~(x)] 
 where A~i~ are the Chebychev coefficients listed below and x= Fcalc/Fmax 
 Method = Robust Weighting (Prince, 1982) 
 W = [weight] * [1-(deltaF/6*sigmaF)^2^]^2^ 
 A~i~ are: 
 54.5 81.4 69.7 31.4 19.6 
;
_refine_ls_weighting_scheme calc
_refine_ls_wR_factor_all 0.1238
_refine_ls_wR_factor_gt 0.0957
_refine_ls_wR_factor_ref 0.0696
_reflns_limit_h_max 9
_reflns_limit_h_min -9
_reflns_limit_k_max 9
_reflns_limit_k_min -9
_reflns_limit_l_max 17
_reflns_limit_l_min 0
_reflns_number_gt 1543
_reflns_number_total 3007
_reflns_threshold_expression I>2.0\s(I)
_cod_data_source_file ISRN-Org-Chem-2014-728343-1.cif
_cod_data_source_block I
_cod_depositor_comments
;
 Removing duplicate rows from the ATOM_TYPE loop.

 Antanas Vaitkus,
 2018-08-10
;
_cod_original_sg_symbol_H-M 'P -1 '
_cod_original_formula_sum 'C15 H9 Cl1 N4 O1'
_cod_database_code 1548645

loop_
_symmetry_equiv_pos_as_xyz
x,y,z
-x,-y,-z

loop_
_atom_site_label
_atom_site_type_symbol
_atom_site_fract_x
_atom_site_fract_y
_atom_site_fract_z
_atom_site_U_iso_or_equiv
_atom_site_occupancy
_atom_site_adp_type
_atom_site_refinement_flags_posn
_atom_site_refinement_flags_adp
_atom_site_refinement_flags_occupancy
_atom_site_disorder_assembly
_atom_site_disorder_group
_atom_site_attached_hydrogens
O1 O 0.4996(2) -0.0134(2) 0.82316(14) 0.0617 1.0000 Uani . . . . . .
Cl1 Cl -0.00598(11) 0.08213(12) 0.14760(6) 0.0844 1.0000 Uani . . . . . .
N1 N 0.2912(3) 0.0297(3) 0.54428(16) 0.0590 1.0000 Uani . . . . . .
N2 N 0.2680(3) -0.1359(3) 0.56368(16) 0.0585 1.0000 Uani . . . . . .
N3 N 0.2682(5) -0.4771(4) 0.6819(2) 0.1099 1.0000 Uani . . . . . .
N4 N 0.4722(3) 0.1959(3) 0.73513(16) 0.0580 1.0000 Uani . . . . . .
C1 C 0.5717(3) 0.2958(4) 0.8297(2) 0.0567 1.0000 Uani . . . . . .
C2 C 0.6508(4) 0.4897(4) 0.8765(2) 0.0739 1.0000 Uani . . . . . .
C3 C 0.7448(4) 0.5404(4) 0.9728(2) 0.0816 1.0000 Uani . . . . . .
C4 C 0.7575(4) 0.4054(4) 1.0229(2) 0.0786 1.0000 Uani . . . . . .
C5 C 0.6799(4) 0.2148(4) 0.9808(2) 0.0703 1.0000 Uani . . . . . .
C6 C 0.5882(4) 0.1690(4) 0.8837(2) 0.0604 1.0000 Uani . . . . . .
C7 C 0.4330(3) 0.0185(4) 0.7350(2) 0.0556 1.0000 Uani . . . . . .
C8 C 0.3334(3) -0.1410(4) 0.65359(19) 0.0550 1.0000 Uani . . . . . .
C9 C 0.2971(4) -0.3296(4) 0.6687(2) 0.0759 1.0000 Uani . . . . . .
C10 C 0.2179(3) 0.0371(3) 0.44850(19) 0.0524 1.0000 Uani . . . . . .
C11 C 0.1221(4) -0.1272(4) 0.3749(2) 0.0627 1.0000 Uani . . . . . .
C12 C 0.0511(3) -0.1096(4) 0.2829(2) 0.0620 1.0000 Uani . . . . . .
C13 C 0.0800(3) 0.0655(4) 0.2646(2) 0.0576 1.0000 Uani . . . . . .
C14 C 0.1754(4) 0.2299(4) 0.3381(2) 0.0679 1.0000 Uani . . . . . .
C15 C 0.2429(3) 0.2121(4) 0.4297(2) 0.0616 1.0000 Uani . . . . . .
H21 H 0.6418 0.5828 0.8423 0.0952 1.0000 Uiso R . . . . .
H31 H 0.8012 0.6711 1.0064 0.0957 1.0000 Uiso R . . . . .
H41 H 0.8227 0.4465 1.0895 0.0924 1.0000 Uiso R . . . . .
H51 H 0.6870 0.1208 1.0147 0.0888 1.0000 Uiso R . . . . .
H111 H 0.1053 -0.2476 0.3883 0.0833 1.0000 Uiso R . . . . .
H121 H -0.0168 -0.2200 0.2316 0.0730 1.0000 Uiso R . . . . .
H141 H 0.1926 0.3513 0.3259 0.0852 1.0000 Uiso R . . . . .
H151 H 0.3092 0.3220 0.4820 0.0794 1.0000 Uiso R . . . . .
H11 H 0.3568 0.1438 0.5939 0.0669 1.0000 Uiso R . . . . .

loop_
_atom_site_aniso_label
_atom_site_aniso_U_11
_atom_site_aniso_U_22
_atom_site_aniso_U_33
_atom_site_aniso_U_23
_atom_site_aniso_U_13
_atom_site_aniso_U_12
O1 0.0644 0.0667 0.0571 0.0218 -0.0073 0.0173
Cl1 0.0901 0.1103 0.0569 0.0318 -0.0105 0.0227
N1 0.0586 0.0704 0.0447 0.0147 -0.0035 0.0112
N2 0.0538 0.0732 0.0480 0.0142 0.0036 0.0184
N3 0.1511 0.0656 0.1035 0.0180 -0.0333 0.0161
N4 0.0610 0.0634 0.0493 0.0159 0.0001 0.0147
C1 0.0520 0.0701 0.0476 0.0202 0.0051 0.0097
C2 0.0641 0.0753 0.0800 0.0232 0.0029 0.0107
C3 0.0735 0.0801 0.0664 0.0058 -0.0033 -0.0122
C4 0.0656 0.0917 0.0617 0.0161 -0.0089 -0.0072
C5 0.0660 0.0854 0.0617 0.0329 -0.0076 0.0079
C6 0.0499 0.0686 0.0506 0.0052 -0.0059 0.0054
C7 0.0504 0.0745 0.0501 0.0211 0.0089 0.0275
C8 0.0543 0.0618 0.0446 0.0058 -0.0009 0.0172
C9 0.0957 0.0706 0.0561 0.0104 -0.0172 0.0199
C10 0.0499 0.0637 0.0448 0.0149 0.0064 0.0169
C11 0.0667 0.0658 0.0517 0.0136 -0.0047 0.0123
C12 0.0554 0.0695 0.0513 0.0103 -0.0062 0.0044
C13 0.0505 0.0829 0.0426 0.0223 0.0052 0.0169
C14 0.0774 0.0724 0.0561 0.0233 -0.0023 0.0164
C15 0.0601 0.0614 0.0538 0.0103 -0.0034 0.0036

loop_
_atom_type_symbol
_atom_type_scat_dispersion_real
_atom_type_scat_dispersion_imag
_atom_type_scat_Cromer_Mann_a1
_atom_type_scat_Cromer_Mann_b1
_atom_type_scat_Cromer_Mann_a2
_atom_type_scat_Cromer_Mann_b2
_atom_type_scat_Cromer_Mann_a3
_atom_type_scat_Cromer_Mann_b3
_atom_type_scat_Cromer_Mann_a4
_atom_type_scat_Cromer_Mann_b4
_atom_type_scat_Cromer_Mann_c
_atom_type_scat_source
C 0.0033 0.0016 2.3100 20.8439 1.0200 10.2075 1.5886 0.5687 0.8650 51.6512 0.2156 'International Tables Vol C 4.2.6.8 and 6.1.1.4'
H 0.0000 0.0000 0.4930 10.5109 0.3229 26.1257 0.1402 3.1424 0.0408 57.7998 0.0030 'International Tables Vol C 4.2.6.8 and 6.1.1.4'
O 0.0106 0.0060 3.0485 13.2771 2.2868 5.7011 1.5463 0.3239 0.8670 32.9089 0.2508 'International Tables Vol C 4.2.6.8 and 6.1.1.4'
N 0.0061 0.0033 12.2126 0.0057 3.1322 9.8933 2.0125 28.9975 1.1663 0.5826 -11.5290 'International Tables Vol C 4.2.6.8 and 6.1.1.4'
Cl 0.1484 0.1585 11.4604 0.0104 7.1964 1.1662 6.2556 18.5194 1.6455 47.7784 -9.5574 'International Tables Vol C 4.2.6.8 and 6.1.1.4'

loop_
_geom_angle_atom_site_label_1
_geom_angle_site_symmetry_1
_geom_angle_atom_site_label_2
_geom_angle_site_symmetry_2
_geom_angle_atom_site_label_3
_geom_angle_site_symmetry_3
_geom_angle
_geom_angle_publ_flag
C6 . O1 . C7 . 103.23(19) yes
N2 . N1 . C10 . 119.5(2) yes
N2 . N1 . H11 . 120.5 no
C10 . N1 . H11 . 120.1 no
N1 . N2 . C8 . 119.1(2) yes
C1 . N4 . C7 . 105.0(2) yes
N4 . C1 . C2 . 133.0(2) yes
N4 . C1 . C6 . 109.1(2) yes
C2 . C1 . C6 . 118.0(2) yes
C1 . C2 . C3 . 117.7(3) yes
C1 . C2 . H21 . 120.9 no
C3 . C2 . H21 . 121.4 no
C2 . C3 . C4 . 121.5(3) yes
C2 . C3 . H31 . 119.8 no
C4 . C3 . H31 . 118.7 no
C3 . C4 . C5 . 122.7(3) yes
C3 . C4 . H41 . 118.9 no
C5 . C4 . H41 . 118.5 no
C4 . C5 . C6 . 114.2(3) yes
C4 . C5 . H51 . 123.4 no
C6 . C5 . H51 . 122.4 no
O1 . C6 . C5 . 126.0(2) yes
O1 . C6 . C1 . 108.0(2) yes
C5 . C6 . C1 . 125.9(3) yes
O1 . C7 . N4 . 114.7(2) yes
O1 . C7 . C8 . 118.9(2) yes
N4 . C7 . C8 . 126.4(2) yes
C7 . C8 . N2 . 126.3(2) yes
C7 . C8 . C9 . 118.7(2) yes
N2 . C8 . C9 . 115.0(2) yes
C8 . C9 . N3 . 179.2(3) yes
N1 . C10 . C11 . 121.1(2) yes
N1 . C10 . C15 . 118.6(2) yes
C11 . C10 . C15 . 120.2(2) yes
C10 . C11 . C12 . 118.3(2) yes
C10 . C11 . H111 . 119.8 no
C12 . C11 . H111 . 121.9 no
C11 . C12 . C13 . 120.8(2) yes
C11 . C12 . H121 . 119.9 no
C13 . C12 . H121 . 119.3 no
Cl1 . C13 . C12 . 119.8(2) yes
Cl1 . C13 . C14 . 119.3(2) yes
C12 . C13 . C14 . 120.9(2) yes
C13 . C14 . C15 . 118.0(2) yes
C13 . C14 . H141 . 120.8 no
C15 . C14 . H141 . 121.2 no
C14 . C15 . C10 . 121.7(2) yes
C14 . C15 . H151 . 120.3 no
C10 . C15 . H151 . 118.0 no

loop_
_geom_bond_atom_site_label_1
_geom_bond_site_symmetry_1
_geom_bond_atom_site_label_2
_geom_bond_site_symmetry_2
_geom_bond_distance
_geom_bond_publ_flag
O1 . C6 . 1.388(3) yes
O1 . C7 . 1.384(3) yes
Cl1 . C13 . 1.740(2) yes
N1 . N2 . 1.312(3) yes
N1 . C10 . 1.415(3) yes
N1 . H11 . 0.950 no
N2 . C8 . 1.313(3) yes
N3 . C9 . 1.141(3) yes
N4 . C1 . 1.389(3) yes
N4 . C7 . 1.294(3) yes
C1 . C2 . 1.396(4) yes
C1 . C6 . 1.371(3) yes
C2 . C3 . 1.380(4) yes
C2 . H21 . 0.950 no
C3 . C4 . 1.382(4) yes
C3 . H31 . 0.950 no
C4 . C5 . 1.365(4) yes
C4 . H41 . 0.950 no
C5 . C6 . 1.385(4) yes
C5 . H51 . 0.950 no
C7 . C8 . 1.424(4) yes
C8 . C9 . 1.450(4) yes
C10 . C11 . 1.383(3) yes
C10 . C15 . 1.376(3) yes
C11 . C12 . 1.393(3) yes
C11 . H111 . 0.950 no
C12 . C13 . 1.372(3) yes
C12 . H121 . 0.950 no
C13 . C14 . 1.382(4) yes
C14 . C15 . 1.379(4) yes

loop_
_geom_hbond_atom_site_label_D
_geom_hbond_site_symmetry_D
_geom_hbond_atom_site_label_H
_geom_hbond_site_symmetry_H
_geom_hbond_atom_site_label_A
_geom_hbond_site_symmetry_A
_geom_hbond_angle_DHA
_geom_hbond_distance_DH
_geom_hbond_distance_HA
_geom_hbond_distance_DA
_geom_hbond_publ_flag
N1 . H11 . N4 . 133 0.950 1.975 2.710(4) yes

loop_
_geom_torsion_atom_site_label_1
_geom_torsion_site_symmetry_1
_geom_torsion_atom_site_label_2
_geom_torsion_site_symmetry_2
_geom_torsion_atom_site_label_3
_geom_torsion_site_symmetry_3
_geom_torsion_atom_site_label_4
_geom_torsion_site_symmetry_4
_geom_torsion
_geom_torsion_publ_flag
C7 . O1 . C6 . C1 . -0.5(3) yes
C7 . O1 . C6 . C5 . -179.5(3) yes
C6 . O1 . C7 . N4 . 0.6(3) yes
C6 . O1 . C7 . C8 . 179.5(2) yes
C10 . N1 . N2 . C8 . -178.7(2) yes
N2 . N1 . C10 . C11 . 0.0(4) no
N2 . N1 . C10 . C15 . 179.7(2) no
N1 . N2 . C8 . C7 . -1.1(4) yes
N1 . N2 . C8 . C9 . 178.6(2) yes
C7 . N4 . C1 . C2 . -179.3(3) yes
C7 . N4 . C1 . C6 . 0.1(3) yes
C1 . N4 . C7 . O1 . -0.4(3) yes
C1 . N4 . C7 . C8 . -179.2(2) yes
N4 . C1 . C2 . C3 . -179.0(3) no
C6 . C1 . C2 . C3 . 1.8(4) no
N4 . C1 . C6 . O1 . 0.3(3) no
N4 . C1 . C6 . C5 . 179.3(3) no
C2 . C1 . C6 . O1 . 179.7(2) no
C2 . C1 . C6 . C5 . -1.3(4) no
C1 . C2 . C3 . C4 . -1.4(4) no
C2 . C3 . C4 . C5 . 0.4(5) no
C3 . C4 . C5 . C6 . 0.2(4) no
C4 . C5 . C6 . O1 . 179.1(3) yes
C4 . C5 . C6 . C1 . 0.3(5) yes
O1 . C7 . C8 . N2 . -177.0(2) yes
O1 . C7 . C8 . C9 . 3.3(3) yes
N4 . C7 . C8 . N2 . 1.7(4) yes
N4 . C7 . C8 . C9 . -177.9(3) yes
N1 . C10 . C11 . C12 . 179.0(2) no
C15 . C10 . C11 . C12 . -0.7(4) no
N1 . C10 . C15 . C14 . 179.9(2) no
C11 . C10 . C15 . C14 . -0.4(4) no
C10 . C11 . C12 . C13 . 1.8(4) no
C11 . C12 . C13 . Cl1 . 178.5(2) no
C11 . C12 . C13 . C14 . -2.0(4) no
Cl1 . C13 . C14 . C15 . -179.6(2) no
C12 . C13 . C14 . C15 . 0.9(4) no
C13 . C14 . C15 . C10 . 0.2(4) no
